data_7215688
loop_
_publ_author_name
'Singh, Shiv Shankar'
'Thakur, Tejender S.'

_publ_section_title
;
 New crystalline salt forms of levofloxacin: conformational analysis and
 attempts towards the crystal structure prediction of the anhydrous form
;
_journal_issue 20
_journal_name_full CrystEngComm
_journal_page_first 4215
_journal_paper_doi 10.1039/c4ce00263f
_journal_volume 16
_journal_year 2014
_chemical_absolute_configuration unk
_chemical_compound_source 'see text'
_chemical_formula_moiety '2(C18 H20 F N3 O4), H2 O'
_chemical_formula_sum 'C36 H42 F2 N6 O9'
_chemical_formula_weight 740.76
_chemical_name_common 'Levofloxacin hemihydrate'
_chemical_name_systematic ?
_space_group_IT_number 5
_symmetry_cell_setting monoclinic
_symmetry_Int_Tables_number 5
_symmetry_space_group_name_Hall 'C 2y'
_symmetry_space_group_name_H-M 'C 1 2 1'
_atom_sites_solution_hydrogens mixed
_cell_angle_alpha 90
_cell_angle_beta 114.089(6)
_cell_angle_gamma 90
_cell_formula_units_Z 4
_cell_length_a 29.127(3)
_cell_length_b 6.8850(2)
_cell_length_c 18.8490(8)
_cell_measurement_reflns_used 14198
_cell_measurement_temperature 100(2)
_cell_measurement_theta_max 27.70
_cell_measurement_theta_min 2.10
_cell_volume 3450.8(4)
_computing_cell_refinement
;
CrystalClear-SM Expert 2.1 b24 (Rigaku, 2012)
;
_computing_data_collection
;
CrystalClear-SM Expert 2.1 b24 (Rigaku, 2012)
;
_computing_data_reduction
;
CrystalClear-SM Expert 2.1 b24 (Rigaku, 2012)
;
_computing_publication_material 'PLATON (Spek, 2003)'
_computing_structure_refinement 'SHELXL-2013 (Sheldrick, 2013)'
_computing_structure_solution 'SHELXS-2013 (Sheldrick, 2013)'
_diffrn_ambient_temperature 100(2)
_diffrn_detector_area_resol_mean 7.111
_diffrn_measured_fraction_theta_full 0.994
_diffrn_measured_fraction_theta_max 0.992
_diffrn_measurement_device_type 'Rigaku Saturn724'
_diffrn_measurement_method \w
_diffrn_radiation_probe x-ray
_diffrn_radiation_type MoK\a
_diffrn_radiation_wavelength 0.71073
_diffrn_reflns_av_R_equivalents 0.0433
_diffrn_reflns_limit_h_max 26
_diffrn_reflns_limit_h_min -37
_diffrn_reflns_limit_k_max 8
_diffrn_reflns_limit_k_min -8
_diffrn_reflns_limit_l_max 24
_diffrn_reflns_limit_l_min -18
_diffrn_reflns_number 14633
_diffrn_reflns_reduction_process
;
;
_diffrn_reflns_theta_full 25.24
_diffrn_reflns_theta_max 27.48
_diffrn_reflns_theta_min 2.29
_exptl_absorpt_coefficient_mu 0.111
_exptl_absorpt_correction_T_max 0.995
_exptl_absorpt_correction_T_min 0.764
_exptl_absorpt_correction_type multi-scan
_exptl_absorpt_process_details 'REQAB (Rigaku, 1998)'
_exptl_crystal_colour colorless
_exptl_crystal_density_diffrn 1.426
_exptl_crystal_density_method 'Not Measured'
_exptl_crystal_description Plate
_exptl_crystal_F_000 1560
_exptl_crystal_size_max 0.500
_exptl_crystal_size_mid 0.500
_exptl_crystal_size_min 0.150
_refine_diff_density_max 0.220
_refine_diff_density_min -0.292
_refine_diff_density_rms 0.049
_refine_ls_abs_structure_details 'Flack H.D. (1983), Acta Cryst. A39, 876-881'
_refine_ls_abs_structure_Flack 0.1(16)
_refine_ls_extinction_method none
_refine_ls_goodness_of_fit_ref 1.021
_refine_ls_hydrogen_treatment constr
_refine_ls_matrix_type full
_refine_ls_number_parameters 484
_refine_ls_number_reflns 7601
_refine_ls_number_restraints 1
_refine_ls_restrained_S_all 1.021
_refine_ls_R_factor_all 0.1176
_refine_ls_R_factor_gt 0.0624
_refine_ls_shift/su_max 0.000
_refine_ls_shift/su_mean 0.000
_refine_ls_structure_factor_coef Fsqd
_refine_ls_weighting_details 'W=1/[\S^2^(FO^2^)+(0.0707P)^2^+0.0493P] WHERE P=(FO^2^+2FC^2^)/3'
_refine_ls_weighting_scheme calc
_refine_ls_wR_factor_gt 0.1404
_refine_ls_wR_factor_ref 0.1636
_reflns_number_gt 4264
_reflns_number_total 7601
_reflns_threshold_expression 'I > 2\s(I)'
_cod_data_source_file c4ce00263f2.cif
_cod_data_source_block shelxl
_cod_depositor_comments
;
The following automatic conversions were performed:

'_symmetry_cell_setting' value 'Monoclinic' changed to 'monoclinic'
according to
/usr/data/users/saulius/crontab/automatic-downloads/current/RSC/lib/dictionaries/cif_core.dic
dictionary named 'cif_core.dic' version 2.4.2 from 2011-04-26.

Automatic conversion script
Id: cif_fix_values 2281 2013-09-26 08:29:07Z andrius 
;
_cod_original_sg_symbol_H-M 'C 2'
_cod_database_code 7215688

loop_
_symmetry_equiv_pos_site_id
_symmetry_equiv_pos_as_xyz
1 x,y,z
2 -x,y,-z
3 1/2+x,1/2+y,z
4 1/2-x,1/2+y,-z

loop_
_atom_site_aniso_label
_atom_site_aniso_U_11
_atom_site_aniso_U_22
_atom_site_aniso_U_33
_atom_site_aniso_U_23
_atom_site_aniso_U_13
_atom_site_aniso_U_12
F1 0.0453(17) 0.098(3) 0.0326(14) -0.0052(17) 0.0181(12) -0.0184(17)
O1 0.085(3) 0.088(4) 0.033(2) -0.002(2) 0.0013(19) 0.009(3)
O2 0.050(2) 0.070(3) 0.049(2) -0.002(2) -0.0066(18) -0.005(2)
O3 0.0284(19) 0.060(3) 0.059(2) -0.002(2) 0.0061(16) -0.0032(18)
O4 0.0332(18) 0.081(3) 0.0369(17) 0.0051(19) 0.0159(14) -0.0003(19)
N1 0.044(2) 0.033(2) 0.034(2) 0.0013(18) 0.0154(17) 0.002(2)
N2 0.036(2) 0.081(4) 0.032(2) 0.013(2) 0.0051(17) -0.018(2)
N3 0.043(2) 0.063(3) 0.039(2) 0.003(2) 0.0121(18) 0.000(2)
C1 0.051(3) 0.032(3) 0.028(2) 0.000(2) 0.009(2) 0.005(2)
C2 0.044(3) 0.026(3) 0.034(3) -0.001(2) 0.002(2) 0.002(2)
C3 0.038(3) 0.021(3) 0.043(3) 0.001(2) 0.007(2) 0.002(2)
C4 0.034(3) 0.039(3) 0.041(3) -0.004(2) 0.018(2) -0.003(2)
C5 0.040(3) 0.043(3) 0.029(2) 0.000(2) 0.015(2) -0.006(2)
C6 0.033(3) 0.046(3) 0.034(3) 0.009(2) 0.012(2) -0.007(2)
C7 0.029(2) 0.040(3) 0.036(3) 0.008(2) 0.0098(19) 0.000(2)
C8 0.038(3) 0.030(3) 0.028(2) 0.006(2) 0.0128(19) 0.003(2)
C9 0.031(2) 0.034(3) 0.034(2) -0.002(2) 0.0116(19) 0.000(2)
C10 0.053(4) 0.050(4) 0.042(3) -0.001(3) 0.000(3) 0.003(3)
C11 0.043(3) 0.054(4) 0.054(3) 0.005(3) 0.025(2) 0.000(2)
C12 0.047(3) 0.036(3) 0.041(2) 0.001(2) 0.024(2) 0.000(2)
C13 0.071(4) 0.087(5) 0.048(3) -0.009(3) 0.033(3) -0.004(3)
C14 0.034(3) 0.057(4) 0.034(2) 0.000(2) 0.007(2) -0.016(2)
C15 0.038(3) 0.070(4) 0.047(3) 0.003(3) 0.014(2) -0.007(3)
C16 0.061(3) 0.062(4) 0.039(3) 0.002(3) 0.015(2) -0.007(3)
C17 0.048(3) 0.064(4) 0.030(2) 0.003(3) 0.009(2) -0.019(3)
C18 0.056(4) 0.099(5) 0.091(4) 0.031(4) 0.016(3) 0.030(4)
F2 0.0525(18) 0.093(3) 0.0385(15) -0.0070(16) 0.0253(13) -0.0175(17)
O5 0.093(3) 0.090(4) 0.033(2) -0.007(2) -0.002(2) 0.011(3)
O6 0.049(3) 0.068(3) 0.068(3) -0.011(2) -0.008(2) 0.003(2)
O7 0.032(2) 0.053(3) 0.056(2) -0.0043(18) 0.0092(16) -0.0021(17)
O8 0.0310(18) 0.072(3) 0.0358(17) 0.0087(17) 0.0132(13) 0.0090(17)
N4 0.042(2) 0.031(2) 0.0257(18) 0.0004(16) 0.0112(16) 0.0003(18)
N5 0.041(2) 0.069(3) 0.031(2) 0.014(2) 0.0027(17) -0.014(2)
N6 0.040(2) 0.071(3) 0.041(2) 0.014(2) 0.0108(18) 0.018(2)
C19 0.059(3) 0.032(3) 0.028(2) -0.002(2) 0.012(2) 0.001(2)
C20 0.046(3) 0.028(3) 0.035(3) 0.003(2) 0.003(2) 0.003(2)
C21 0.036(3) 0.026(3) 0.047(3) -0.002(2) 0.008(2) 0.000(2)
C22 0.034(3) 0.043(3) 0.042(3) 0.005(2) 0.013(2) -0.006(2)
C23 0.042(3) 0.057(4) 0.034(3) -0.002(2) 0.019(2) -0.011(3)
C24 0.036(3) 0.043(3) 0.031(3) 0.003(2) 0.006(2) -0.007(2)
C25 0.033(3) 0.042(3) 0.033(2) -0.003(2) 0.013(2) -0.004(2)
C26 0.035(3) 0.030(3) 0.034(2) 0.002(2) 0.0113(19) -0.001(2)
C27 0.038(3) 0.024(3) 0.037(3) 0.003(2) 0.009(2) -0.002(2)
C28 0.064(4) 0.039(4) 0.040(3) -0.008(3) -0.006(3) 0.002(3)
C29 0.045(3) 0.048(3) 0.038(2) 0.002(2) 0.023(2) 0.000(2)
C30 0.047(3) 0.033(3) 0.043(2) 0.004(2) 0.023(2) 0.008(2)
C31 0.074(4) 0.101(6) 0.046(3) 0.008(3) 0.035(3) 0.005(4)
C32 0.030(2) 0.056(4) 0.034(2) 0.005(2) 0.0089(19) -0.002(2)
C33 0.044(3) 0.069(4) 0.035(2) -0.001(3) 0.017(2) 0.000(3)
C34 0.080(4) 0.051(4) 0.041(3) 0.005(3) 0.020(3) 0.000(3)
C35 0.052(3) 0.061(4) 0.033(3) 0.011(3) 0.013(2) -0.008(3)
C36 0.064(4) 0.135(7) 0.069(4) 0.029(4) 0.023(3) 0.047(5)
O9 0.104(5) 0.084(5) 0.062(3) 0.0000 0.026(3) 0.0000
O10 0.109(5) 0.087(5) 0.067(4) 0.0000 0.030(3) 0.0000

loop_
_atom_site_label
_atom_site_type_symbol
_atom_site_thermal_displace_type
_atom_site_fract_x
_atom_site_fract_y
_atom_site_fract_z
_atom_site_occupancy
_atom_site_U_iso_or_equiv
_atom_site_calc_flag
F1 F Uani 0.20402(9) 0.4836(5) 0.73748(13) 1.000 0.0579(12) d
O1 O Uani 0.32158(15) 0.5023(7) 1.2243(2) 1.000 0.0761(18) d
O2 O Uani 0.37138(13) 0.5028(6) 1.16160(19) 1.000 0.0651(14) d
O3 O Uani 0.33163(11) 0.4997(5) 1.01277(18) 1.000 0.0530(14) d
O4 O Uani 0.10509(11) 0.4877(6) 0.88227(16) 1.000 0.0499(13) d
N1 N Uani 0.19317(14) 0.4791(6) 1.02126(19) 1.000 0.0372(12) d
N2 N Uani 0.11052(14) 0.5134(7) 0.7392(2) 1.000 0.0525(16) d
N3 N Uani 0.01578(14) 0.6355(7) 0.6272(2) 1.000 0.0499(14) d
C1 C Uani 0.23587(17) 0.4836(7) 1.0864(2) 1.000 0.0393(16) d
C2 C Uani 0.28287(17) 0.4919(7) 1.0869(2) 1.000 0.0392(17) d
C3 C Uani 0.28926(17) 0.4938(7) 1.0155(3) 1.000 0.0371(17) d
C4 C Uani 0.24514(16) 0.4940(7) 0.8722(2) 1.000 0.0371(17) d
C5 C Uani 0.20163(16) 0.4916(8) 0.8074(2) 1.000 0.0370(16) d
C6 C Uani 0.15301(16) 0.4961(7) 0.8070(2) 1.000 0.0382(17) d
C7 C Uani 0.15150(15) 0.4871(7) 0.8799(2) 1.000 0.0361(16) d
C8 C Uani 0.19598(16) 0.4844(7) 0.9487(2) 1.000 0.0322(16) d
C9 C Uani 0.24297(16) 0.4906(7) 0.9451(2) 1.000 0.0335(14) d
C10 C Uani 0.3261(2) 0.4985(9) 1.1636(3) 1.000 0.055(2) d
C11 C Uani 0.10525(17) 0.5605(8) 0.9529(2) 1.000 0.0486(19) d
C12 C Uani 0.14304(15) 0.4583(7) 1.0237(2) 1.000 0.0394(16) d
C13 C Uani 0.14088(19) 0.5453(10) 1.0959(3) 1.000 0.066(2) d
C14 C Uani 0.06624(15) 0.3919(8) 0.7205(2) 1.000 0.0439(18) d
C15 C Uani 0.01952(17) 0.5142(9) 0.6939(3) 1.000 0.0528(19) d
C16 C Uani 0.06057(18) 0.7614(9) 0.6511(3) 1.000 0.0558(19) d
C17 C Uani 0.10783(16) 0.6400(9) 0.6769(2) 1.000 0.0496(18) d
C18 C Uani -0.0297(2) 0.7563(12) 0.6007(3) 1.000 0.087(3) d
F2 F Uani 0.29269(9) 0.6927(5) 0.75943(14) 1.000 0.0591(13) d
O5 O Uani 0.17817(15) 0.6623(7) 0.2724(2) 1.000 0.0811(18) d
O6 O Uani 0.12832(13) 0.6836(6) 0.3342(2) 1.000 0.0721(17) d
O7 O Uani 0.16636(11) 0.6747(5) 0.48246(18) 1.000 0.0499(14) d
O8 O Uani 0.39313(10) 0.6640(5) 0.61722(16) 1.000 0.0464(13) d
N4 N Uani 0.30582(13) 0.6510(5) 0.47702(18) 1.000 0.0338(11) d
N5 N Uani 0.38722(13) 0.6692(7) 0.7588(2) 1.000 0.0509(14) d
N6 N Uani 0.48260(14) 0.5878(7) 0.8760(2) 1.000 0.0525(14) d
C19 C Uani 0.26372(18) 0.6508(7) 0.4115(2) 1.000 0.0416(16) d
C20 C Uani 0.21648(18) 0.6646(7) 0.4101(2) 1.000 0.0408(17) d
C21 C Uani 0.20909(17) 0.6688(7) 0.4802(3) 1.000 0.0393(17) d
C22 C Uani 0.25246(16) 0.6734(7) 0.6247(2) 1.000 0.0405(17) d
C23 C Uani 0.29569(17) 0.6734(8) 0.6899(3) 1.000 0.0432(19) d
C24 C Uani 0.34399(17) 0.6729(7) 0.6907(2) 1.000 0.0392(17) d
C25 C Uani 0.34656(16) 0.6675(7) 0.6180(2) 1.000 0.0362(16) d
C26 C Uani 0.30280(16) 0.6644(7) 0.5492(2) 1.000 0.0339(16) d
C27 C Uani 0.25497(16) 0.6678(7) 0.5523(2) 1.000 0.0351(17) d
C28 C Uani 0.1732(2) 0.6700(8) 0.3322(3) 1.000 0.057(2) d
C29 C Uani 0.39409(16) 0.7265(8) 0.5448(2) 1.000 0.0417(16) d
C30 C Uani 0.35636(15) 0.6139(7) 0.4775(2) 1.000 0.0395(16) d
C31 C Uani 0.35964(19) 0.6725(10) 0.4021(3) 1.000 0.070(3) d
C32 C Uani 0.42805(15) 0.8048(8) 0.7753(2) 1.000 0.0414(16) d
C33 C Uani 0.47776(17) 0.7005(9) 0.8076(2) 1.000 0.0491(18) d
C34 C Uani 0.44092(19) 0.4497(9) 0.8549(3) 1.000 0.059(2) d
C35 C Uani 0.39096(17) 0.5486(8) 0.8244(2) 1.000 0.0501(19) d
C36 C Uani 0.5309(2) 0.4866(12) 0.9071(3) 1.000 0.091(3) d
O9 O Uani 0.00000 0.3589(10) 0.50000 1.000 0.086(3) d
O10 O Uani 0.00000 0.3747(10) 1.00000 1.000 0.090(3) d
H1 H Uiso 0.23330 0.48090 1.13390 1.000 0.0470 c
H2 H Uiso 0.36810 0.50820 1.11630 1.000 0.0980 d
H4 H Uiso 0.27600 0.49790 0.86840 1.000 0.0440 c
H11A H Uiso 0.07190 0.54520 0.95210 1.000 0.0590 c
H11B H Uiso 0.11290 0.69820 0.95670 1.000 0.0590 c
H12 H Uiso 0.13440 0.32010 1.02100 1.000 0.0470 c
H13A H Uiso 0.15260 0.67710 1.10170 1.000 0.0990 c
H13B H Uiso 0.16190 0.47120 1.14060 1.000 0.0990 c
H13C H Uiso 0.10680 0.54280 1.09140 1.000 0.0990 c
H14A H Uiso 0.06930 0.31780 0.76600 1.000 0.0530 c
H14B H Uiso 0.06380 0.30110 0.67970 1.000 0.0530 c
H15A H Uiso -0.00980 0.43090 0.67890 1.000 0.0630 c
H15B H Uiso 0.02050 0.59670 0.73620 1.000 0.0630 c
H16A H Uiso 0.06200 0.84470 0.69350 1.000 0.0670 c
H16B H Uiso 0.05820 0.84360 0.60800 1.000 0.0670 c
H17A H Uiso 0.10760 0.56330 0.63350 1.000 0.0590 c
H17B H Uiso 0.13710 0.72400 0.69420 1.000 0.0590 c
H18A H Uiso -0.02870 0.83840 0.64250 1.000 0.1300 c
H18B H Uiso -0.05890 0.67430 0.58460 1.000 0.1300 c
H18C H Uiso -0.03130 0.83520 0.55780 1.000 0.1300 c
H6 H Uiso 0.13170 0.69840 0.37930 1.000 0.1080 d
H19 H Uiso 0.26670 0.64080 0.36440 1.000 0.0500 c
H22 H Uiso 0.22150 0.67720 0.62810 1.000 0.0480 c
H29A H Uiso 0.42750 0.70710 0.54660 1.000 0.0500 c
H29B H Uiso 0.38640 0.86400 0.53750 1.000 0.0500 c
H30 H Uiso 0.36400 0.47510 0.48630 1.000 0.0470 c
H31A H Uiso 0.34970 0.80580 0.39070 1.000 0.1050 c
H31B H Uiso 0.33770 0.59160 0.36060 1.000 0.1050 c
H31C H Uiso 0.39360 0.65710 0.40710 1.000 0.1050 c
H32A H Uiso 0.42730 0.90050 0.81260 1.000 0.0500 c
H32B H Uiso 0.42410 0.87240 0.72800 1.000 0.0500 c
H33A H Uiso 0.48000 0.61460 0.76840 1.000 0.0590 c
H33B H Uiso 0.50490 0.79410 0.82170 1.000 0.0590 c
H34A H Uiso 0.44470 0.37350 0.90020 1.000 0.0700 c
H34B H Uiso 0.44220 0.36140 0.81560 1.000 0.0700 c
H35A H Uiso 0.36420 0.45300 0.80790 1.000 0.0600 c
H35B H Uiso 0.38790 0.62830 0.86470 1.000 0.0600 c
H36A H Uiso 0.53330 0.40470 0.86750 1.000 0.1360 c
H36B H Uiso 0.53340 0.40870 0.95070 1.000 0.1360 c
H36C H Uiso 0.55770 0.58000 0.92340 1.000 0.1360 c
H9 H Uiso -0.00900 0.43030 0.46000 1.000 0.1290 d
H10 H Uiso -0.00800 0.29510 0.95700 1.000 0.1340 d

loop_
_atom_type_symbol
_atom_type_description
_atom_type_scat_dispersion_real
_atom_type_scat_dispersion_imag
_atom_type_scat_source
C C 0.0033 0.0016 ' International Tables Vol C Tables 4.2.6.8 and 6.1.1.4'
H H 0.0000 0.0000 ' International Tables Vol C Tables 4.2.6.8 and 6.1.1.4'
F F 0.0171 0.0103 ' International Tables Vol C Tables 4.2.6.8 and 6.1.1.4'
N N 0.0061 0.0033 ' International Tables Vol C Tables 4.2.6.8 and 6.1.1.4'
O O 0.0106 0.0060 ' International Tables Vol C Tables 4.2.6.8 and 6.1.1.4'

loop_
_geom_angle_atom_site_label_1
_geom_angle_atom_site_label_2
_geom_angle_atom_site_label_3
_geom_angle
_geom_angle_site_symmetry_3
_geom_angle_publ_flag
C7 O4 C11 113.9(3) . yes
C10 O2 H2 109.00 . no
C25 O8 C29 114.1(3) . yes
C28 O6 H6 110.00 . no
H9 O9 H9 109.00 2_556 no
H10 O10 H10 107.00 2_557 no
C1 N1 C12 121.9(3) . yes
C8 N1 C12 118.8(3) . yes
C1 N1 C8 119.3(4) . yes
C6 N2 C14 123.3(4) . yes
C14 N2 C17 113.8(3) . yes
C6 N2 C17 122.7(4) . yes
C16 N3 C18 109.5(5) . yes
C15 N3 C16 108.9(4) . yes
C15 N3 C18 110.7(4) . yes
C19 N4 C26 119.9(4) . yes
C26 N4 C30 117.3(3) . yes
C19 N4 C30 122.4(3) . yes
C24 N5 C32 123.1(4) . yes
C24 N5 C35 121.5(4) . yes
C32 N5 C35 114.6(3) . yes
C33 N6 C34 109.6(4) . yes
C33 N6 C36 109.7(4) . yes
C34 N6 C36 110.8(5) . yes
N1 C1 C2 123.9(4) . yes
C3 C2 C10 122.2(5) . no
C1 C2 C3 120.5(4) . no
C1 C2 C10 117.3(4) . no
C2 C3 C9 115.4(4) . no
O3 C3 C9 121.5(4) . yes
O3 C3 C2 123.1(5) . yes
C5 C4 C9 119.0(4) . no
C4 C5 C6 124.8(4) . no
F1 C5 C4 118.6(4) . yes
F1 C5 C6 116.5(3) . yes
N2 C6 C5 121.8(4) . yes
N2 C6 C7 122.8(4) . yes
C5 C6 C7 115.4(4) . no
O4 C7 C8 121.2(3) . yes
O4 C7 C6 117.4(4) . yes
C6 C7 C8 121.4(4) . no
N1 C8 C9 119.7(4) . yes
N1 C8 C7 120.0(4) . yes
C7 C8 C9 120.3(4) . no
C3 C9 C8 121.1(4) . no
C4 C9 C8 119.0(4) . no
C3 C9 C4 119.9(4) . no
O1 C10 O2 121.3(5) . yes
O2 C10 C2 115.4(4) . yes
O1 C10 C2 123.3(6) . yes
O4 C11 C12 112.7(4) . yes
N1 C12 C13 113.1(4) . yes
C11 C12 C13 109.1(4) . no
N1 C12 C11 107.4(3) . yes
N2 C14 C15 110.6(5) . yes
N3 C15 C14 110.1(4) . yes
N3 C16 C17 110.4(5) . yes
N2 C17 C16 109.7(4) . yes
C2 C1 H1 118.00 . no
N1 C1 H1 118.00 . no
C9 C4 H4 120.00 . no
C5 C4 H4 121.00 . no
C12 C11 H11B 109.00 . no
O4 C11 H11A 109.00 . no
H11A C11 H11B 108.00 . no
O4 C11 H11B 109.00 . no
C12 C11 H11A 109.00 . no
N1 C12 H12 109.00 . no
C13 C12 H12 109.00 . no
C11 C12 H12 109.00 . no
C12 C13 H13C 110.00 . no
C12 C13 H13A 109.00 . no
H13B C13 H13C 109.00 . no
H13A C13 H13B 109.00 . no
C12 C13 H13B 109.00 . no
H13A C13 H13C 109.00 . no
N2 C14 H14A 110.00 . no
N2 C14 H14B 109.00 . no
H14A C14 H14B 108.00 . no
C15 C14 H14B 109.00 . no
C15 C14 H14A 109.00 . no
C14 C15 H15A 110.00 . no
H15A C15 H15B 108.00 . no
N3 C15 H15A 110.00 . no
N3 C15 H15B 110.00 . no
C14 C15 H15B 110.00 . no
N3 C16 H16B 110.00 . no
N3 C16 H16A 110.00 . no
C17 C16 H16B 110.00 . no
H16A C16 H16B 108.00 . no
C17 C16 H16A 110.00 . no
C16 C17 H17A 110.00 . no
N2 C17 H17A 110.00 . no
C16 C17 H17B 110.00 . no
N2 C17 H17B 110.00 . no
H17A C17 H17B 108.00 . no
H18B C18 H18C 110.00 . no
H18A C18 H18B 109.00 . no
N3 C18 H18A 109.00 . no
H18A C18 H18C 109.00 . no
N3 C18 H18B 110.00 . no
N3 C18 H18C 110.00 . no
N4 C19 C20 123.6(4) . yes
C21 C20 C28 121.7(5) . no
C19 C20 C21 121.0(4) . no
C19 C20 C28 117.3(4) . no
O7 C21 C27 120.4(4) . yes
C20 C21 C27 115.8(5) . no
O7 C21 C20 123.8(5) . yes
C23 C22 C27 119.1(5) . no
F2 C23 C22 118.3(5) . yes
C22 C23 C24 124.6(5) . no
F2 C23 C24 116.8(4) . yes
N5 C24 C23 122.7(4) . yes
C23 C24 C25 116.3(4) . no
N5 C24 C25 121.0(4) . yes
O8 C25 C26 121.6(4) . yes
O8 C25 C24 117.5(4) . yes
C24 C25 C26 120.9(4) . no
C25 C26 C27 120.0(4) . no
N4 C26 C25 120.4(4) . yes
N4 C26 C27 119.5(3) . yes
C22 C27 C26 119.0(4) . no
C21 C27 C22 120.9(4) . no
C21 C27 C26 120.1(4) . no
O5 C28 O6 122.0(5) . yes
O5 C28 C20 123.2(6) . yes
O6 C28 C20 114.8(4) . yes
O8 C29 C30 110.7(4) . yes
C29 C30 C31 110.4(4) . no
N4 C30 C29 107.2(3) . yes
N4 C30 C31 112.9(4) . yes
N5 C32 C33 110.5(5) . yes
N6 C33 C32 109.9(4) . yes
N6 C34 C35 112.2(5) . yes
N5 C35 C34 108.1(4) . yes
C20 C19 H19 118.00 . no
N4 C19 H19 118.00 . no
C23 C22 H22 120.00 . no
C27 C22 H22 120.00 . no
O8 C29 H29B 109.00 . no
O8 C29 H29A 109.00 . no
H29A C29 H29B 108.00 . no
C30 C29 H29A 110.00 . no
C30 C29 H29B 110.00 . no
N4 C30 H30 109.00 . no
C29 C30 H30 109.00 . no
C31 C30 H30 109.00 . no
C30 C31 H31A 110.00 . no
H31A C31 H31B 109.00 . no
H31A C31 H31C 109.00 . no
H31B C31 H31C 109.00 . no
C30 C31 H31B 109.00 . no
C30 C31 H31C 110.00 . no
N5 C32 H32A 110.00 . no
C33 C32 H32B 110.00 . no
N5 C32 H32B 110.00 . no
C33 C32 H32A 109.00 . no
H32A C32 H32B 108.00 . no
N6 C33 H33B 110.00 . no
C32 C33 H33A 110.00 . no
H33A C33 H33B 108.00 . no
C32 C33 H33B 110.00 . no
N6 C33 H33A 110.00 . no
N6 C34 H34A 109.00 . no
C35 C34 H34B 109.00 . no
H34A C34 H34B 108.00 . no
N6 C34 H34B 109.00 . no
C35 C34 H34A 109.00 . no
N5 C35 H35A 110.00 . no
C34 C35 H35B 110.00 . no
N5 C35 H35B 110.00 . no
C34 C35 H35A 110.00 . no
H35A C35 H35B 108.00 . no
N6 C36 H36B 110.00 . no
N6 C36 H36C 109.00 . no
H36A C36 H36C 110.00 . no
H36B C36 H36C 109.00 . no
H36A C36 H36B 109.00 . no
N6 C36 H36A 109.00 . no

loop_
_geom_bond_atom_site_label_1
_geom_bond_atom_site_label_2
_geom_bond_distance
_geom_bond_site_symmetry_2
_geom_bond_publ_flag
F1 C5 1.349(4) . yes
F2 C23 1.355(6) . yes
O1 C10 1.204(7) . yes
O2 C10 1.335(7) . yes
O3 C3 1.257(6) . yes
O4 C11 1.421(5) . yes
O4 C7 1.371(6) . yes
O2 H2 0.8200 . no
O5 C28 1.195(7) . yes
O6 C28 1.326(7) . yes
O7 C21 1.263(6) . yes
O8 C29 1.442(5) . yes
O8 C25 1.363(6) . yes
O6 H6 0.8200 . no
O9 H9 0.8500 . no
O9 H9 0.8500 2_556 no
O10 H10 0.9300 2_557 no
O10 H10 0.9300 . no
N1 C12 1.486(6) . yes
N1 C8 1.404(5) . yes
N1 C1 1.345(5) . yes
N2 C14 1.455(7) . yes
N2 C17 1.439(6) . yes
N2 C6 1.374(5) . yes
N3 C18 1.468(8) . yes
N3 C15 1.476(7) . yes
N3 C16 1.475(7) . yes
N4 C19 1.339(5) . yes
N4 C26 1.402(5) . yes
N4 C30 1.491(6) . yes
N5 C24 1.384(5) . yes
N5 C32 1.443(7) . yes
N5 C35 1.456(6) . yes
N6 C36 1.461(8) . yes
N6 C34 1.464(8) . yes
N6 C33 1.461(6) . yes
C1 C2 1.366(7) . no
C2 C10 1.480(7) . no
C2 C3 1.432(7) . no
C3 C9 1.456(7) . no
C4 C5 1.355(6) . no
C4 C9 1.401(5) . no
C5 C6 1.413(7) . no
C6 C7 1.394(5) . no
C7 C8 1.410(5) . no
C8 C9 1.398(7) . no
C11 C12 1.513(6) . no
C12 C13 1.512(7) . no
C14 C15 1.502(7) . no
C16 C17 1.511(8) . no
C1 H1 0.9300 . no
C4 H4 0.9300 . no
C11 H11A 0.9700 . no
C11 H11B 0.9700 . no
C12 H12 0.9800 . no
C13 H13C 0.9600 . no
C13 H13A 0.9600 . no
C13 H13B 0.9600 . no
C14 H14A 0.9700 . no
C14 H14B 0.9700 . no
C15 H15B 0.9700 . no
C15 H15A 0.9700 . no
C16 H16B 0.9700 . no
C16 H16A 0.9700 . no
C17 H17A 0.9700 . no
C17 H17B 0.9700 . no
C18 H18A 0.9600 . no
C18 H18B 0.9600 . no
C18 H18C 0.9600 . no
C19 C20 1.369(8) . no
C20 C28 1.495(7) . no
C20 C21 1.423(7) . no
C21 C27 1.466(7) . no
C22 C27 1.397(5) . no
C22 C23 1.354(7) . no
C23 C24 1.401(8) . no
C24 C25 1.403(5) . no
C25 C26 1.399(6) . no
C26 C27 1.418(7) . no
C29 C30 1.510(6) . no
C30 C31 1.517(7) . no
C32 C33 1.504(7) . no
C34 C35 1.493(8) . no
C19 H19 0.9300 . no
C22 H22 0.9300 . no
C29 H29A 0.9700 . no
C29 H29B 0.9700 . no
C30 H30 0.9800 . no
C31 H31C 0.9600 . no
C31 H31A 0.9600 . no
C31 H31B 0.9600 . no
C32 H32B 0.9700 . no
C32 H32A 0.9700 . no
C33 H33A 0.9700 . no
C33 H33B 0.9700 . no
C34 H34A 0.9700 . no
C34 H34B 0.9700 . no
C35 H35A 0.9700 . no
C35 H35B 0.9700 . no
C36 H36B 0.9600 . no
C36 H36C 0.9600 . no
C36 H36A 0.9600 . no

loop_
_geom_hbond_atom_site_label_D
_geom_hbond_atom_site_label_H
_geom_hbond_atom_site_label_A
_geom_hbond_distance_DH
_geom_hbond_distance_HA
_geom_hbond_distance_DA
_geom_hbond_angle_DHA
_geom_hbond_site_symmetry_A
_geom_hbond_publ_flag
O2 H2 O3 0.8200 1.8000 2.561(5) 153.00 . yes
O6 H6 O7 0.8200 1.8000 2.552(5) 152.00 . yes
O9 H9 N3 0.8500 2.1100 2.947(6) 168.00 2_556 yes
O10 H10 N6 0.9300 2.0300 2.942(6) 170.00 3_445 yes
C1 H1 O1 0.9300 2.4400 2.776(6) 101.00 . yes
C11 H11B O3 0.9700 2.5500 3.460(6) 157.00 4_557 yes
C14 H14A O4 0.9700 2.3200 2.863(5) 114.00 . yes
C17 H17B F1 0.9700 2.4300 2.775(6) 100.00 . yes
C17 H17B O1 0.9700 2.4400 3.285(7) 145.00 4_557 yes
C19 H19 O5 0.9300 2.4600 2.785(6) 101.00 . yes
C29 H29B O7 0.9700 2.5700 3.485(6) 157.00 4_556 yes
C30 H30 O7 0.9800 2.4100 3.250(6) 143.00 4_546 yes
C31 H31B O1 0.9600 2.4900 3.287(7) 140.00 1_554 yes
C32 H32B O8 0.9700 2.3900 2.895(5) 112.00 . yes
C35 H35A O5 0.9700 2.5100 3.385(7) 150.00 4_546 yes

loop_
_geom_torsion_atom_site_label_1
_geom_torsion_atom_site_label_2
_geom_torsion_atom_site_label_3
_geom_torsion_atom_site_label_4
_geom_torsion
_geom_torsion_publ_flag
C11 O4 C7 C6 -154.4(4) no
C11 O4 C7 C8 23.4(6) no
C7 O4 C11 C12 -53.6(6) no
C25 O8 C29 C30 -53.1(5) no
C29 O8 C25 C26 21.2(6) no
C29 O8 C25 C24 -159.3(4) no
C1 N1 C8 C7 -177.6(4) no
C1 N1 C8 C9 1.2(7) no
C12 N1 C8 C9 -175.7(4) no
C1 N1 C12 C11 150.6(4) no
C12 N1 C8 C7 5.5(7) no
C12 N1 C1 C2 176.3(5) no
C8 N1 C12 C13 -153.0(4) no
C8 N1 C1 C2 -0.5(7) no
C1 N1 C12 C13 30.2(6) no
C8 N1 C12 C11 -32.7(5) no
C14 N2 C6 C5 133.3(5) no
C14 N2 C6 C7 -48.5(7) no
C17 N2 C6 C5 -40.2(7) no
C17 N2 C6 C7 138.0(5) no
C14 N2 C17 C16 54.8(6) no
C6 N2 C17 C16 -131.2(5) no
C6 N2 C14 C15 131.2(5) no
C17 N2 C14 C15 -54.8(5) no
C16 N3 C15 C14 -59.5(6) no
C18 N3 C15 C14 -179.9(5) no
C15 N3 C16 C17 60.2(5) no
C18 N3 C16 C17 -178.7(4) no
C26 N4 C30 C29 -37.7(5) no
C26 N4 C30 C31 -159.4(4) no
C19 N4 C26 C25 -179.1(4) no
C19 N4 C26 C27 3.2(6) no
C30 N4 C26 C27 -169.8(4) no
C19 N4 C30 C29 149.6(4) no
C19 N4 C30 C31 27.9(6) no
C26 N4 C19 C20 0.5(7) no
C30 N4 C19 C20 173.1(4) no
C30 N4 C26 C25 8.0(6) no
C32 N5 C24 C23 -128.8(5) no
C32 N5 C24 C25 54.1(7) no
C35 N5 C24 C23 40.6(7) no
C35 N5 C24 C25 -136.5(5) no
C24 N5 C32 C33 -134.9(4) no
C35 N5 C32 C33 55.0(5) no
C24 N5 C35 C34 135.5(5) no
C32 N5 C35 C34 -54.2(6) no
C34 N6 C33 C32 58.1(6) no
C36 N6 C34 C35 178.8(4) no
C33 N6 C34 C35 -60.0(5) no
C36 N6 C33 C32 179.9(5) no
N1 C1 C2 C3 -0.8(8) no
N1 C1 C2 C10 179.2(5) no
C1 C2 C3 C9 1.3(7) no
C1 C2 C10 O1 -2.1(9) no
C10 C2 C3 O3 0.5(8) no
C10 C2 C3 C9 -178.8(5) no
C1 C2 C3 O3 -179.4(5) no
C3 C2 C10 O1 177.9(6) no
C3 C2 C10 O2 -1.2(8) no
C1 C2 C10 O2 178.8(5) no
O3 C3 C9 C4 0.0(7) no
C2 C3 C9 C4 179.4(4) no
C2 C3 C9 C8 -0.5(7) no
O3 C3 C9 C8 -179.9(5) no
C5 C4 C9 C3 -179.8(5) no
C5 C4 C9 C8 0.1(7) no
C9 C4 C5 F1 -176.2(4) no
C9 C4 C5 C6 3.5(8) no
F1 C5 C6 N2 -7.1(7) no
C4 C5 C6 C7 -5.1(8) no
F1 C5 C6 C7 174.6(4) no
C4 C5 C6 N2 173.2(5) no
N2 C6 C7 C8 -175.1(5) no
C5 C6 C7 O4 -178.9(4) no
C5 C6 C7 C8 3.3(7) no
N2 C6 C7 O4 2.8(7) no
O4 C7 C8 C9 -177.8(4) no
C6 C7 C8 N1 178.8(4) no
O4 C7 C8 N1 1.0(7) no
C6 C7 C8 C9 -0.1(7) no
C7 C8 C9 C4 -1.8(7) no
N1 C8 C9 C4 179.4(4) no
C7 C8 C9 C3 178.1(4) no
N1 C8 C9 C3 -0.7(7) no
O4 C11 C12 N1 56.8(5) no
O4 C11 C12 C13 179.7(4) no
N2 C14 C15 N3 56.2(5) no
N3 C16 C17 N2 -57.2(5) no
N4 C19 C20 C21 -3.8(8) no
N4 C19 C20 C28 177.7(4) no
C19 C20 C21 O7 -177.5(5) no
C19 C20 C21 C27 3.1(7) no
C28 C20 C21 O7 1.0(8) no
C28 C20 C21 C27 -178.5(4) no
C19 C20 C28 O5 0.2(8) no
C19 C20 C28 O6 -179.9(5) no
C21 C20 C28 O5 -178.3(5) no
C21 C20 C28 O6 1.6(7) no
O7 C21 C27 C22 0.0(7) no
O7 C21 C27 C26 -179.0(4) no
C20 C21 C27 C22 179.4(4) no
C20 C21 C27 C26 0.5(7) no
C27 C22 C23 F2 175.4(4) no
C27 C22 C23 C24 1.6(8) no
C23 C22 C27 C21 -179.6(5) no
C23 C22 C27 C26 -0.7(7) no
F2 C23 C24 N5 7.4(8) no
F2 C23 C24 C25 -175.4(4) no
C22 C23 C24 N5 -178.7(5) no
C22 C23 C24 C25 -1.5(8) no
N5 C24 C25 O8 -1.8(7) no
N5 C24 C25 C26 177.8(5) no
C23 C24 C25 O8 -179.1(4) no
C23 C24 C25 C26 0.5(7) no
O8 C25 C26 N4 2.1(7) no
O8 C25 C26 C27 179.9(4) no
C24 C25 C26 N4 -177.4(4) no
C24 C25 C26 C27 0.4(7) no
N4 C26 C27 C21 -3.6(7) no
N4 C26 C27 C22 177.5(4) no
C25 C26 C27 C21 178.7(4) no
C25 C26 C27 C22 -0.3(7) no
O8 C29 C30 N4 59.9(5) no
O8 C29 C30 C31 -176.8(4) no
N5 C32 C33 N6 -55.5(5) no
N6 C34 C35 N5 56.1(5) no
